data_1537440
loop_
_publ_author_name
'Hubbard, C.R.'
'Jacobson, R.A.'

_publ_section_title
;
 The crystal structure of Rb4 Sb(III) Sb(V) Br12
;
_journal_name_full 'Proceedings of the Iowa Academy of Science'
_journal_page_first 85
_journal_page_last 96
_journal_volume 75
_journal_year 1968
_chemical_formula_sum 'Br12 Rb4 Sb2'
_chemical_name_systematic 'Rb4 (Sb Br6)2'
_space_group_IT_number 141
_symmetry_space_group_name_Hall 'I 4bw 2bw -1bw'
_symmetry_space_group_name_H-M 'I 41/a m d :1'
_cell_angle_alpha 90
_cell_angle_beta 90
_cell_angle_gamma 90
_cell_formula_units_Z 4
_cell_length_a 10.706
_cell_length_b 10.706
_cell_length_c 21.695
_cell_volume 2486.647
_citation_journal_id_ASTM PIAIA9
_cod_data_source_file Hubbard_PIAIA9_1968_1060.cif
_cod_data_source_block Br12Rb4Sb2
_cod_original_sg_symbol_Hall '-I 4bd 2 (x+1/2,y+1/4,z+1/8)'
_cod_database_code 1537440

loop_
_symmetry_equiv_pos_as_xyz
x,y,z
-y,x+1/2,z+1/4
-x+1/2,-y+1/2,z+1/2
y+1/2,-x,z+3/4
x,-y+1/2,-z+1/4
y+1/2,x+1/2,-z+1/2
-x+1/2,y,-z+3/4
-y,-x,-z
-x,-y+1/2,-z+1/4
y,-x,-z
x-1/2,y,-z-1/4
-y-1/2,x+1/2,-z-1/2
-x,y,z
-y-1/2,-x,z-1/4
x-1/2,-y+1/2,z-1/2
y,x+1/2,z+1/4
x+1/2,y+1/2,z+1/2
-y+1/2,x+1,z+3/4
-x+1,-y+1,z+1
y+1,-x+1/2,z+5/4
x+1/2,-y+1,-z+3/4
y+1,x+1,-z+1
-x+1,y+1/2,-z+5/4
-y+1/2,-x+1/2,-z+1/2
-x+1/2,-y+1,-z+3/4
y+1/2,-x+1/2,-z+1/2
x,y+1/2,-z+1/4
-y,x+1,-z
-x+1/2,y+1/2,z+1/2
-y,-x+1/2,z+1/4
x,-y+1,z
y+1/2,x+1,z+3/4

loop_
_atom_site_label
_atom_site_type_symbol
_atom_site_fract_x
_atom_site_fract_y
_atom_site_fract_z
_atom_site_occupancy
_atom_site_U_iso_or_equiv
Sb1 Sb+5 0 0.5 0.25 1 0.0
Sb2 Sb+3 0 0 0.5 1 0.0
Br3 Br-1 0 0.5 0.37013 1 0.0
Br4 Br-1 0 0 0.37502 1 0.0
Br1 Br-1 0 0.26477 0.2526 1 0.0
Br2 Br-1 0 0.2597 0.49731 1 0.0
Rb1 Rb+1 0.25 0.22294 0.375 1 0.0
